data_7203750
loop_
_publ_author_name
'Paul, Barbara'
'N\"ather, Christian'
'Fromm, Katharina M.'
'Janiak, Christoph'

_publ_section_title
;
 Chiral S-1,1&#x2032;-bi-2-naphthol (S-BINOL) as a synthon for
 supramolecular hydrogen-bonded {(S-BINOLATn--)(S-BINOL)n}-strands with
 naphthyl-paneled cavities or channels for a Cd(NH3)4-fragment (n= 2)
 or [Ag(NH3)2]+(n= 1). Part 2
;
_journal_issue 51
_journal_name_full CrystEngComm
_journal_page_first 309
_journal_paper_doi 10.1039/b502202a
_journal_volume 7
_journal_year 2005
_chemical_formula_moiety '[Cd(C20 H12 O2)(NH3)4], 2(C20 H14 O2), H2O, 2(CH3OH)'
_chemical_formula_sum 'C62 H62 Cd N4 O9'
_chemical_formula_weight 1119.56
_chemical_name_common
;
(tetraammine-kappa$2!O,O'-((S)-1,1'-bi-2-naphtholate(2-
))cadmium(ii))-bis((S)-1,1'-bi-2-naphthol)hydrate-bis(methanol)
;
_chemical_name_systematic
;
[tetraammine-\k^2^O,O'-((S)-1,1'-bi-2-naphtholate(2-))cadmium(II)]-
bis((S)-1,1'-bi-2-naphthol)hydrate-bis(methanol)
;
_space_group_IT_number 5
_symmetry_cell_setting monoclinic
_symmetry_space_group_name_Hall 'C 2y'
_symmetry_space_group_name_H-M 'C 1 2 1'
_atom_sites_solution_hydrogens geom
_atom_sites_solution_primary direct
_atom_sites_solution_secondary difmap
_audit_creation_method SHELXL-97
_cell_angle_alpha 90.00
_cell_angle_beta 108.657(4)
_cell_angle_gamma 90.00
_cell_formula_units_Z 2
_cell_length_a 24.024(6)
_cell_length_b 10.689(2)
_cell_length_c 10.982(2)
_cell_measurement_temperature 243(2)
_cell_volume 2671.9(10)
_computing_cell_refinement 'Bruker SMART'
_computing_data_collection 'Bruker SMART'
_computing_data_reduction 'Bruker SHELXTL'
_computing_structure_refinement 'SHELXL-97 (Sheldrick, 1997)'
_computing_structure_solution 'SHELXS-97 (Sheldrick, 1990)'
_diffrn_ambient_temperature 243(2)
_diffrn_measured_fraction_theta_full 1.000
_diffrn_measured_fraction_theta_max 1.000
_diffrn_measurement_device_type 'Bruker AXS CCD diffractometer'
_diffrn_measurement_method '\w scans'
_diffrn_radiation_monochromator graphite
_diffrn_radiation_source 'fine-focus sealed tube'
_diffrn_radiation_type MoK\a
_diffrn_radiation_wavelength 0.71073
_diffrn_reflns_av_R_equivalents 0.0227
_diffrn_reflns_av_sigmaI/netI 0.0467
_diffrn_reflns_limit_h_max 29
_diffrn_reflns_limit_h_min -29
_diffrn_reflns_limit_k_max 13
_diffrn_reflns_limit_k_min -13
_diffrn_reflns_limit_l_max 13
_diffrn_reflns_limit_l_min -13
_diffrn_reflns_number 10963
_diffrn_reflns_theta_full 26.30
_diffrn_reflns_theta_max 26.30
_diffrn_reflns_theta_min 1.79
_exptl_absorpt_coefficient_mu 0.472
_exptl_absorpt_correction_T_max 0.9369
_exptl_absorpt_correction_T_min 0.8952
_exptl_absorpt_correction_type multi-scan
_exptl_absorpt_process_details SADABS
_exptl_crystal_colour colorless
_exptl_crystal_density_diffrn 1.392
_exptl_crystal_density_method 'not measured'
_exptl_crystal_description isometric
_exptl_crystal_F_000 1164
_exptl_crystal_size_max 0.24
_exptl_crystal_size_mid 0.17
_exptl_crystal_size_min 0.14
_refine_diff_density_max 0.431
_refine_diff_density_min -0.507
_refine_diff_density_rms 0.040
_refine_ls_abs_structure_details 'Flack H D (1983), Acta Cryst. A39, 876-881'
_refine_ls_abs_structure_Flack 0.017(12)
_refine_ls_extinction_method none
_refine_ls_goodness_of_fit_ref 0.930
_refine_ls_hydrogen_treatment mixed
_refine_ls_matrix_type full
_refine_ls_number_parameters 358
_refine_ls_number_reflns 5303
_refine_ls_number_restraints 2
_refine_ls_restrained_S_all 0.930
_refine_ls_R_factor_all 0.0308
_refine_ls_R_factor_gt 0.0269
_refine_ls_shift/su_max 0.000
_refine_ls_shift/su_mean 0.000
_refine_ls_structure_factor_coef Fsqd
_refine_ls_weighting_details 'calc w=1/[\s^2^(Fo^2^)+(0.0138P)^2^+0.0000P] where P=(Fo^2^+2Fc^2^)/3'
_refine_ls_weighting_scheme calc
_refine_ls_wR_factor_gt 0.0454
_refine_ls_wR_factor_ref 0.0467
_reflns_number_gt 4835
_reflns_number_total 5303
_reflns_threshold_expression >2sigma(I)
_cod_data_source_file b502202a.txt
_cod_data_source_block barbkm
_cod_depositor_comments
;
The following automatic conversions were performed:
'_exptl_absorpt_correction_type' value 'Multi-scan' changed to
'multi-scan' according to
'/home/saulius/struct/CIF-dictionaries/cif_core.dic' dictionary named
'cif_core.dic' version 2.4.1 from 2010-06-29.

Automatic conversion script
Id: cif_fix_enum 1527 2010-12-29 10:47:43Z saulius 
;
_cod_original_sg_symbol_H-M C2
_cod_database_code 7203750

loop_
_symmetry_equiv_pos_as_xyz
'x, y, z'
'-x, y, -z'
'x+1/2, y+1/2, z'
'-x+1/2, y+1/2, -z'

loop_
_atom_site_label
_atom_site_type_symbol
_atom_site_fract_x
_atom_site_fract_y
_atom_site_fract_z
_atom_site_U_iso_or_equiv
_atom_site_adp_type
_atom_site_occupancy
_atom_site_symmetry_multiplicity
_atom_site_calc_flag
_atom_site_refinement_flags
_atom_site_disorder_assembly
_atom_site_disorder_group
Cd Cd 0.5000 0.57317(2) 1.0000 0.03970(7) Uani 1 2 d S . .
N1 N 0.43366(8) 0.5775(4) 0.78751(17) 0.0680(6) Uani 1 1 d . . .
H1B H 0.4476 0.6288 0.7391 0.102 Uiso 1 1 calc R . .
H1C H 0.3985 0.6054 0.7885 0.102 Uiso 1 1 calc R . .
H1D H 0.4297 0.4998 0.7542 0.102 Uiso 1 1 calc R . .
N2 N 0.56058(11) 0.4127(2) 0.9619(3) 0.0596(8) Uani 1 1 d . . .
H2C H 0.5969 0.4430 0.9741 0.089 Uiso 1 1 calc R . .
H2D H 0.5453 0.3852 0.8805 0.089 Uiso 1 1 calc R . .
H2B H 0.5625 0.3489 1.0166 0.089 Uiso 1 1 calc R . .
O1 O 0.39903(7) 0.60208(14) 0.17493(15) 0.0445(5) Uani 1 1 d . . .
H1A H 0.4182(11) 0.665(2) 0.140(2) 0.067 Uiso 1 1 d . . .
O2 O 0.43815(8) 0.40694(15) 0.51773(18) 0.0481(5) Uani 1 1 d . . .
H2A H 0.4457(14) 0.472(3) 0.506(3) 0.072 Uiso 1 1 d . . .
O3 O 0.54389(8) 0.74144(19) 0.92675(17) 0.0317(5) Uani 1 1 d . . .
O4 O 0.48718(10) 0.7924(2) 0.6772(2) 0.0758(6) Uani 1 1 d D . .
H4A H 0.5039(14) 0.794(3) 0.774(3) 0.114 Uiso 1 1 d D . .
O5 O 0.5000 0.6215(2) 0.5000 0.0532(8) Uani 1 2 d S . .
H5A H 0.4972(14) 0.672(2) 0.439(3) 0.080 Uiso 1 1 d . . .
C1 C 0.35438(8) 0.5526(2) 0.32877(18) 0.0279(6) Uani 1 1 d . . .
C2 C 0.37333(10) 0.6421(2) 0.2614(2) 0.0320(5) Uani 1 1 d . . .
C3 C 0.36650(13) 0.7695(2) 0.2813(3) 0.0379(7) Uani 1 1 d . . .
H3 H 0.3782 0.8291 0.2314 0.045 Uiso 1 1 calc R . .
C4 C 0.34292(10) 0.8080(2) 0.3726(2) 0.0402(6) Uani 1 1 d . . .
H4B H 0.3400 0.8940 0.3871 0.048 Uiso 1 1 calc R . .
C5 C 0.29931(11) 0.7581(2) 0.5424(2) 0.0453(6) Uani 1 1 d . . .
H5B H 0.2971 0.8436 0.5601 0.054 Uiso 1 1 calc R . .
C6 C 0.27966(12) 0.6730(3) 0.6106(3) 0.0520(8) Uani 1 1 d . . .
H6 H 0.2640 0.6997 0.6744 0.062 Uiso 1 1 calc R . .
C7 C 0.28279(11) 0.5460(3) 0.5857(2) 0.0449(8) Uani 1 1 d . . .
H7 H 0.2682 0.4873 0.6316 0.054 Uiso 1 1 calc R . .
C8 C 0.30691(9) 0.5052(2) 0.4950(2) 0.0369(6) Uani 1 1 d . . .
H8 H 0.3094 0.4189 0.4810 0.044 Uiso 1 1 calc R . .
C9 C 0.32802(8) 0.5914(3) 0.42256(18) 0.0288(6) Uani 1 1 d . . .
C10 C 0.32307(10) 0.7218(2) 0.4451(2) 0.0350(5) Uani 1 1 d . . .
C11 C 0.36486(11) 0.4170(2) 0.3098(3) 0.0303(6) Uani 1 1 d . . .
C12 C 0.40572(10) 0.3520(2) 0.4057(2) 0.0375(6) Uani 1 1 d . . .
C13 C 0.41559(12) 0.2230(2) 0.3909(3) 0.0496(7) Uani 1 1 d . . .
H13 H 0.4423 0.1787 0.4585 0.060 Uiso 1 1 calc R . .
C14 C 0.38704(12) 0.1636(2) 0.2808(3) 0.0552(8) Uani 1 1 d . . .
H14 H 0.3940 0.0779 0.2732 0.066 Uiso 1 1 calc R . .
C15 C 0.31994(13) 0.1683(3) 0.0557(3) 0.0589(8) Uani 1 1 d . . .
H15 H 0.3281 0.0839 0.0445 0.071 Uiso 1 1 calc R . .
C16 C 0.28271(14) 0.2319(3) -0.0436(3) 0.0647(9) Uani 1 1 d . . .
H16 H 0.2654 0.1917 -0.1228 0.078 Uiso 1 1 calc R . .
C17 C 0.26992(11) 0.3579(3) -0.0285(3) 0.0542(7) Uani 1 1 d . . .
H17 H 0.2439 0.4017 -0.0978 0.065 Uiso 1 1 calc R . .
C18 C 0.29483(10) 0.4174(2) 0.0857(2) 0.0407(6) Uani 1 1 d . . .
H18 H 0.2854 0.5015 0.0946 0.049 Uiso 1 1 calc R . .
C19 C 0.33477(10) 0.3543(2) 0.1915(2) 0.0337(5) Uani 1 1 d . . .
C20 C 0.34685(11) 0.2263(2) 0.1760(3) 0.0442(6) Uani 1 1 d . . .
C21 C 0.53253(8) 0.92862(18) 1.03322(19) 0.0253(5) Uani 1 1 d . . .
C22 C 0.56740(9) 0.83406(19) 1.0089(2) 0.0275(5) Uani 1 1 d . . .
C23 C 0.62912(9) 0.8364(2) 1.0711(2) 0.0334(5) Uani 1 1 d . . .
H23 H 0.6526 0.7728 1.0542 0.040 Uiso 1 1 calc R . .
C24 C 0.65475(10) 0.9300(2) 1.1552(2) 0.0365(6) Uani 1 1 d . . .
H24 H 0.6958 0.9303 1.1940 0.044 Uiso 1 1 calc R . .
C25 C 0.64673(11) 1.1197(2) 1.2749(2) 0.0465(7) Uani 1 1 d . . .
H25 H 0.6877 1.1206 1.3144 0.056 Uiso 1 1 calc R . .
C26 C 0.61368(12) 1.2092(3) 1.3061(3) 0.0544(7) Uani 1 1 d . . .
H26 H 0.6315 1.2716 1.3663 0.065 Uiso 1 1 calc R . .
C27 C 0.55243(12) 1.2079(2) 1.2474(2) 0.0507(7) Uani 1 1 d . . .
H27 H 0.5293 1.2694 1.2694 0.061 Uiso 1 1 calc R . .
C28 C 0.52620(11) 1.11922(19) 1.1597(2) 0.0387(6) Uani 1 1 d . . .
H28 H 0.4851 1.1205 1.1219 0.046 Uiso 1 1 calc R . .
C29 C 0.55911(9) 1.02451(18) 1.1236(2) 0.0283(5) Uani 1 1 d . . .
C30 C 0.62112(10) 1.02531(19) 1.1846(2) 0.0323(5) Uani 1 1 d . . .
C31 C 0.4670(2) 0.8987(4) 0.6173(4) 0.1337(18) Uani 1 1 d . . .
H31A H 0.4310 0.9218 0.6335 0.201 Uiso 1 1 calc R . .
H31B H 0.4592 0.8881 0.5256 0.201 Uiso 1 1 calc R . .
H31C H 0.4961 0.9641 0.6488 0.201 Uiso 1 1 calc R . .

loop_
_atom_site_aniso_label
_atom_site_aniso_U_11
_atom_site_aniso_U_22
_atom_site_aniso_U_33
_atom_site_aniso_U_23
_atom_site_aniso_U_13
_atom_site_aniso_U_12
Cd 0.04094(14) 0.03023(12) 0.05411(16) 0.000 0.02388(12) 0.000
N1 0.0703(14) 0.0598(13) 0.0657(14) -0.011(2) 0.0100(11) -0.018(2)
N2 0.0638(18) 0.0374(15) 0.097(2) 0.0018(15) 0.0536(17) 0.0024(13)
O1 0.0652(11) 0.0309(13) 0.0544(10) -0.0005(8) 0.0429(9) -0.0051(8)
O2 0.0529(11) 0.0376(11) 0.0479(12) 0.0106(9) 0.0078(9) 0.0009(9)
O3 0.0362(10) 0.0295(10) 0.0329(10) -0.0043(8) 0.0163(9) -0.0019(7)
O4 0.1066(18) 0.0711(15) 0.0411(13) 0.0027(11) 0.0113(12) 0.0145(13)
O5 0.0670(18) 0.0436(17) 0.0411(17) 0.000 0.0064(15) 0.000
C1 0.0269(10) 0.0258(17) 0.0311(11) 0.0011(10) 0.0093(9) -0.0017(10)
C2 0.0329(13) 0.0292(13) 0.0350(14) 0.0013(10) 0.0126(11) 0.0004(10)
C3 0.0440(17) 0.0236(15) 0.0490(19) 0.0044(12) 0.0189(14) -0.0004(12)
C4 0.0463(15) 0.0265(13) 0.0490(16) -0.0017(11) 0.0167(13) 0.0035(11)
C5 0.0492(17) 0.0408(14) 0.0499(17) -0.0097(13) 0.0213(14) 0.0042(12)
C6 0.0507(17) 0.066(2) 0.0461(17) -0.0112(16) 0.0254(14) 0.0018(16)
C7 0.0442(13) 0.055(3) 0.0417(15) 0.0002(13) 0.0226(11) -0.0038(13)
C8 0.0320(13) 0.0416(14) 0.0385(14) 0.0022(11) 0.0133(12) -0.0035(11)
C9 0.0263(10) 0.0295(17) 0.0288(11) -0.0001(11) 0.0061(9) 0.0002(11)
C10 0.0346(13) 0.0340(13) 0.0350(14) -0.0059(11) 0.0091(11) 0.0011(11)
C11 0.0304(13) 0.0271(15) 0.0393(15) 0.0004(12) 0.0196(12) -0.0019(11)
C12 0.0422(14) 0.0306(13) 0.0437(16) 0.0047(11) 0.0194(12) -0.0024(11)
C13 0.0526(17) 0.0308(14) 0.068(2) 0.0115(13) 0.0229(15) 0.0077(13)
C14 0.0635(19) 0.0260(13) 0.087(2) -0.0036(15) 0.0388(17) 0.0029(13)
C15 0.070(2) 0.0399(16) 0.076(2) -0.0285(16) 0.0354(18) -0.0158(15)
C16 0.070(2) 0.068(2) 0.063(2) -0.0336(18) 0.0307(18) -0.0267(17)
C17 0.0457(16) 0.067(2) 0.0470(17) -0.0115(15) 0.0111(13) -0.0133(15)
C18 0.0345(14) 0.0447(15) 0.0453(16) -0.0100(12) 0.0162(12) -0.0081(11)
C19 0.0331(13) 0.0315(13) 0.0439(15) -0.0058(11) 0.0226(12) -0.0084(11)
C20 0.0471(16) 0.0308(14) 0.0659(19) -0.0073(13) 0.0338(15) -0.0087(12)
C21 0.0269(11) 0.0237(11) 0.0269(12) 0.0025(9) 0.0111(9) -0.0008(9)
C22 0.0323(12) 0.0267(12) 0.0269(12) 0.0019(10) 0.0141(10) -0.0042(10)
C23 0.0302(13) 0.0348(13) 0.0383(14) 0.0045(11) 0.0152(11) 0.0048(10)
C24 0.0266(12) 0.0465(14) 0.0350(14) 0.0048(11) 0.0078(11) -0.0020(11)
C25 0.0410(15) 0.0546(18) 0.0430(15) -0.0097(12) 0.0122(13) -0.0132(12)
C26 0.0581(18) 0.0550(18) 0.0478(17) -0.0241(14) 0.0138(15) -0.0162(15)
C27 0.0579(18) 0.0449(16) 0.0500(17) -0.0190(13) 0.0182(15) 0.0009(14)
C28 0.0422(14) 0.0359(14) 0.0378(14) -0.0071(10) 0.0124(12) 0.0014(10)
C29 0.0316(12) 0.0280(11) 0.0259(12) 0.0016(9) 0.0102(10) -0.0035(9)
C30 0.0331(13) 0.0375(13) 0.0278(13) -0.0007(10) 0.0118(11) -0.0073(10)
C31 0.156(4) 0.125(4) 0.101(4) -0.035(3) 0.015(3) 0.038(3)

loop_
_atom_type_symbol
_atom_type_description
_atom_type_scat_dispersion_real
_atom_type_scat_dispersion_imag
_atom_type_scat_source
C C 0.0033 0.0016 'International Tables Vol C Tables 4.2.6.8 and 6.1.1.4'
H H 0.0000 0.0000 'International Tables Vol C Tables 4.2.6.8 and 6.1.1.4'
N N 0.0061 0.0033 'International Tables Vol C Tables 4.2.6.8 and 6.1.1.4'
O O 0.0106 0.0060 'International Tables Vol C Tables 4.2.6.8 and 6.1.1.4'
Cd Cd -0.8075 1.2024 'International Tables Vol C Tables 4.2.6.8 and 6.1.1.4'

loop_
_geom_angle_atom_site_label_1
_geom_angle_atom_site_label_2
_geom_angle_atom_site_label_3
_geom_angle
_geom_angle_site_symmetry_1
_geom_angle_site_symmetry_3
_geom_angle_publ_flag
O3 Cd O3 80.29(9) 2_657 . ?
O3 Cd N1 95.05(9) 2_657 . ?
O3 Cd N1 83.24(9) . . ?
O3 Cd N1 83.24(9) 2_657 2_657 ?
O3 Cd N1 95.05(9) . 2_657 ?
N1 Cd N1 177.78(19) . 2_657 ?
O3 Cd N2 168.68(9) 2_657 . ?
O3 Cd N2 97.20(6) . . ?
N1 Cd N2 95.61(11) . . ?
N1 Cd N2 86.00(11) 2_657 . ?
O3 Cd N2 97.20(6) 2_657 2_657 ?
O3 Cd N2 168.68(9) . 2_657 ?
N1 Cd N2 86.00(11) . 2_657 ?
N1 Cd N2 95.61(11) 2_657 2_657 ?
N2 Cd N2 87.34(12) . 2_657 ?
Cd N1 H1B 109.5 . . ?
Cd N1 H1C 109.5 . . ?
H1B N1 H1C 109.5 . . ?
Cd N1 H1D 109.5 . . ?
H1B N1 H1D 109.5 . . ?
H1C N1 H1D 109.5 . . ?
Cd N2 H2C 109.5 . . ?
Cd N2 H2D 109.5 . . ?
H2C N2 H2D 109.5 . . ?
Cd N2 H2B 109.5 . . ?
H2C N2 H2B 109.5 . . ?
H2D N2 H2B 109.5 . . ?
C2 O1 H1A 116.6(15) . . ?
C12 O2 H2A 111(2) . . ?
C22 O3 Cd 118.32(14) . . ?
C31 O4 H4A 118(2) . . ?
C2 C1 C9 119.0(2) . . ?
C2 C1 C11 120.0(2) . . ?
C9 C1 C11 120.9(2) . . ?
O1 C2 C1 117.5(2) . . ?
O1 C2 C3 121.3(2) . . ?
C1 C2 C3 121.3(2) . . ?
C4 C3 C2 120.4(2) . . ?
C4 C3 H3 119.8 . . ?
C2 C3 H3 119.8 . . ?
C3 C4 C10 121.2(2) . . ?
C3 C4 H4B 119.4 . . ?
C10 C4 H4B 119.4 . . ?
C6 C5 C10 121.9(2) . . ?
C6 C5 H5B 119.0 . . ?
C10 C5 H5B 119.0 . . ?
C5 C6 C7 119.7(2) . . ?
C5 C6 H6 120.1 . . ?
C7 C6 H6 120.1 . . ?
C8 C7 C6 120.9(2) . . ?
C8 C7 H7 119.5 . . ?
C6 C7 H7 119.5 . . ?
C7 C8 C9 120.8(2) . . ?
C7 C8 H8 119.6 . . ?
C9 C8 H8 119.6 . . ?
C8 C9 C10 118.3(2) . . ?
C8 C9 C1 122.5(2) . . ?
C10 C9 C1 119.2(2) . . ?
C4 C10 C5 122.8(2) . . ?
C4 C10 C9 118.9(2) . . ?
C5 C10 C9 118.3(2) . . ?
C12 C11 C19 119.1(2) . . ?
C12 C11 C1 119.5(2) . . ?
C19 C11 C1 121.3(2) . . ?
O2 C12 C11 122.4(2) . . ?
O2 C12 C13 117.1(2) . . ?
C11 C12 C13 120.5(2) . . ?
C14 C13 C12 120.5(3) . . ?
C14 C13 H13 119.8 . . ?
C12 C13 H13 119.8 . . ?
C13 C14 C20 121.9(2) . . ?
C13 C14 H14 119.1 . . ?
C20 C14 H14 119.1 . . ?
C16 C15 C20 121.3(3) . . ?
C16 C15 H15 119.3 . . ?
C20 C15 H15 119.3 . . ?
C15 C16 C17 120.1(3) . . ?
C15 C16 H16 120.0 . . ?
C17 C16 H16 120.0 . . ?
C18 C17 C16 120.6(3) . . ?
C18 C17 H17 119.7 . . ?
C16 C17 H17 119.7 . . ?
C17 C18 C19 121.0(2) . . ?
C17 C18 H18 119.5 . . ?
C19 C18 H18 119.5 . . ?
C18 C19 C20 118.1(2) . . ?
C18 C19 C11 122.2(2) . . ?
C20 C19 C11 119.7(2) . . ?
C14 C20 C15 122.8(2) . . ?
C14 C20 C19 118.2(2) . . ?
C15 C20 C19 118.9(3) . . ?
C22 C21 C29 119.47(18) . . ?
C22 C21 C21 120.30(16) . 2_657 ?
C29 C21 C21 120.22(16) . 2_657 ?
O3 C22 C21 121.13(19) . . ?
O3 C22 C23 119.2(2) . . ?
C21 C22 C23 119.64(19) . . ?
C24 C23 C22 120.9(2) . . ?
C24 C23 H23 119.6 . . ?
C22 C23 H23 119.6 . . ?
C23 C24 C30 121.3(2) . . ?
C23 C24 H24 119.3 . . ?
C30 C24 H24 119.3 . . ?
C26 C25 C30 121.6(2) . . ?
C26 C25 H25 119.2 . . ?
C30 C25 H25 119.2 . . ?
C25 C26 C27 119.3(2) . . ?
C25 C26 H26 120.4 . . ?
C27 C26 H26 120.4 . . ?
C28 C27 C26 120.9(2) . . ?
C28 C27 H27 119.5 . . ?
C26 C27 H27 119.5 . . ?
C27 C28 C29 121.6(2) . . ?
C27 C28 H28 119.2 . . ?
C29 C28 H28 119.2 . . ?
C28 C29 C30 117.20(19) . . ?
C28 C29 C21 122.8(2) . . ?
C30 C29 C21 119.94(19) . . ?
C24 C30 C25 121.9(2) . . ?
C24 C30 C29 118.7(2) . . ?
C25 C30 C29 119.4(2) . . ?
O4 C31 H31A 109.5 . . ?
O4 C31 H31B 109.5 . . ?
H31A C31 H31B 109.5 . . ?
O4 C31 H31C 109.5 . . ?
H31A C31 H31C 109.5 . . ?
H31B C31 H31C 109.5 . . ?

loop_
_geom_bond_atom_site_label_1
_geom_bond_atom_site_label_2
_geom_bond_distance
_geom_bond_site_symmetry_2
_geom_bond_publ_flag
Cd O3 2.3530(19) 2_657 ?
Cd O3 2.353(2) . ?
Cd N1 2.3681(18) . ?
Cd N1 2.3681(18) 2_657 ?
Cd N2 2.372(2) . ?
Cd N2 2.372(2) 2_657 ?
N1 H1B 0.9000 . ?
N1 H1C 0.9000 . ?
N1 H1D 0.9000 . ?
N2 H2C 0.9000 . ?
N2 H2D 0.9000 . ?
N2 H2B 0.9000 . ?
O1 C2 1.357(3) . ?
O1 H1A 0.96(3) . ?
O2 C12 1.361(3) . ?
O2 H2A 0.74(3) . ?
O3 C22 1.337(3) . ?
O4 C31 1.325(4) . ?
O4 H4A 1.01(3) . ?
O5 H5A 0.85(2) . ?
C1 C2 1.373(3) . ?
C1 C9 1.432(3) . ?
C1 C11 1.497(3) . ?
C2 C3 1.397(3) . ?
C3 C4 1.364(3) . ?
C3 H3 0.9400 . ?
C4 C10 1.397(3) . ?
C4 H4B 0.9400 . ?
C5 C6 1.355(3) . ?
C5 C10 1.417(3) . ?
C5 H5B 0.9400 . ?
C6 C7 1.392(4) . ?
C6 H6 0.9400 . ?
C7 C8 1.374(3) . ?
C7 H7 0.9400 . ?
C8 C9 1.413(3) . ?
C8 H8 0.9400 . ?
C9 C10 1.428(3) . ?
C11 C12 1.376(3) . ?
C11 C19 1.434(3) . ?
C12 C13 1.417(3) . ?
C13 C14 1.344(4) . ?
C13 H13 0.9400 . ?
C14 C20 1.412(4) . ?
C14 H14 0.9400 . ?
C15 C16 1.352(4) . ?
C15 C20 1.415(4) . ?
C15 H15 0.9400 . ?
C16 C17 1.403(4) . ?
C16 H16 0.9400 . ?
C17 C18 1.362(3) . ?
C17 H17 0.9400 . ?
C18 C19 1.418(3) . ?
C18 H18 0.9400 . ?
C19 C20 1.420(3) . ?
C21 C22 1.392(3) . ?
C21 C29 1.427(3) . ?
C21 C21 1.499(4) 2_657 ?
C22 C23 1.420(3) . ?
C23 C24 1.367(3) . ?
C23 H23 0.9400 . ?
C24 C30 1.401(3) . ?
C24 H24 0.9400 . ?
C25 C26 1.356(3) . ?
C25 C30 1.411(3) . ?
C25 H25 0.9400 . ?
C26 C27 1.405(4) . ?
C26 H26 0.9400 . ?
C27 C28 1.355(3) . ?
C27 H27 0.9400 . ?
C28 C29 1.417(3) . ?
C28 H28 0.9400 . ?
C29 C30 1.425(3) . ?
C31 H31A 0.9700 . ?
C31 H31B 0.9700 . ?
C31 H31C 0.9700 . ?

loop_
_geom_hbond_atom_site_label_D
_geom_hbond_atom_site_label_H
_geom_hbond_atom_site_label_A
_geom_hbond_distance_DH
_geom_hbond_distance_HA
_geom_hbond_distance_DA
_geom_hbond_angle_DHA
_geom_hbond_site_symmetry_A
N1 H1B O4 0.90 2.20 3.065(4) 161.3 .
N2 H2C O1 0.90 2.38 2.869(3) 114.0 2_656
O1 H1A O3 0.96(3) 1.57(3) 2.515(2) 167(2) 2_656
O2 H2A O5 0.74(3) 2.08(3) 2.773(3) 157(3) .
O4 H4A O3 1.01(3) 1.74(3) 2.698(3) 157(3) .
O5 H5A O4 0.85(2) 1.93(3) 2.757(3) 165(3) 2_656
